data_7229329
loop_
_publ_author_name
'Ghosh, Pritam'
'Paul, Suparnal'
'Banerjee, Priyabrata'

_publ_section_title
;
 How explosive TNP interacts with small tritopic receptor: a combined
 crystallographic and thermodynamic approach
;
_journal_name_full CrystEngComm
_journal_paper_doi 10.1039/C7CE01494E
_journal_year 2017
_chemical_formula_sum 'C32 H21 N7 O7'
_chemical_formula_weight 615.56
_space_group_crystal_system triclinic
_space_group_IT_number 2
_space_group_name_Hall '-P 1'
_space_group_name_H-M_alt 'P -1'
_symmetry_space_group_name_Hall '-P 1'
_symmetry_space_group_name_H-M 'P -1'
_atom_sites_solution_hydrogens geom
_atom_sites_solution_primary direct
_atom_sites_solution_secondary difmap
_audit_creation_method SHELXL-2014/7
_audit_update_record
;
2017-03-06 deposited with the CCDC.
2017-10-13 downloaded from the CCDC.
;
_cell_angle_alpha 82.192(6)
_cell_angle_beta 85.543(6)
_cell_angle_gamma 81.563(6)
_cell_formula_units_Z 2
_cell_length_a 7.0879(6)
_cell_length_b 8.6017(7)
_cell_length_c 23.632(2)
_cell_measurement_reflns_used 2331
_cell_measurement_temperature 293(2)
_cell_measurement_theta_max 24.5958
_cell_measurement_theta_min 2.6144
_cell_volume 1409.5(2)
_computing_cell_refinement 'SAINT V8.35A (Buke AXS Inc., 2015)'
_computing_data_collection 'BRUKER AXS SMART 3'
_computing_data_reduction 'SAINT V8.35A (Buke AXS Inc., 2015)'
_computing_molecular_graphics 'BRUKER SHELXLTL'
_computing_publication_material 'MERCURY 1.4'
_computing_structure_refinement 'SHELXL-2014/7 (Sheldrick, 2014)'
_computing_structure_solution 'SHELXS-97 (Sheldrick, 1990)'
_diffrn_ambient_temperature 293(2)
_diffrn_detector_area_resol_mean 8.3333
_diffrn_measured_fraction_theta_full 0.998
_diffrn_measured_fraction_theta_max 0.979
_diffrn_measurement_device_type 'CCD area detector'
_diffrn_measurement_method 'phi and omega scans'
_diffrn_radiation_type MoK\a
_diffrn_radiation_wavelength 0.71073
_diffrn_reflns_av_R_equivalents 0.0468
_diffrn_reflns_av_unetI/netI 0.0668
_diffrn_reflns_Laue_measured_fraction_full 0.998
_diffrn_reflns_Laue_measured_fraction_max 0.979
_diffrn_reflns_limit_h_max 9
_diffrn_reflns_limit_h_min -9
_diffrn_reflns_limit_k_max 11
_diffrn_reflns_limit_k_min -11
_diffrn_reflns_limit_l_max 23
_diffrn_reflns_limit_l_min -31
_diffrn_reflns_number 23305
_diffrn_reflns_point_group_measured_fraction_full 0.998
_diffrn_reflns_point_group_measured_fraction_max 0.979
_diffrn_reflns_theta_full 25.242
_diffrn_reflns_theta_max 28.641
_diffrn_reflns_theta_min 0.871
_diffrn_source 'fine-focus sealed tube'
_exptl_absorpt_coefficient_mu 0.106
_exptl_crystal_colour brown
_exptl_crystal_density_diffrn 1.450
_exptl_crystal_density_method 'not measured'
_exptl_crystal_description needle
_exptl_crystal_F_000 592
_exptl_crystal_size_max 0.30
_exptl_crystal_size_mid 0.15
_exptl_crystal_size_min 0.10
_refine_diff_density_max 0.381
_refine_diff_density_min -0.528
_refine_diff_density_rms 0.121
_refine_ls_extinction_coef 0.0089(12)
_refine_ls_extinction_method 'SHELXL-2014/7 (Sheldrick 2014)'
_refine_ls_goodness_of_fit_ref 1.027
_refine_ls_hydrogen_treatment constr
_refine_ls_matrix_type full
_refine_ls_number_parameters 417
_refine_ls_number_reflns 7093
_refine_ls_number_restraints 0
_refine_ls_restrained_S_all 1.027
_refine_ls_R_factor_all 0.1703
_refine_ls_R_factor_gt 0.0620
_refine_ls_shift/su_max 0.014
_refine_ls_shift/su_mean 0.000
_refine_ls_structure_factor_coef Fsqd
_refine_ls_weighting_details 'w=1/[\s^2^(Fo^2^)+(0.1000P)^2^] where P=(Fo^2^+2Fc^2^)/3'
_refine_ls_weighting_scheme calc
_refine_ls_wR_factor_gt 0.1571
_refine_ls_wR_factor_ref 0.2227
_reflns_Friedel_coverage 0.000
_reflns_number_gt 3031
_reflns_number_total 7093
_reflns_threshold_expression 'I > 2\s(I)'
_cod_data_source_file c7ce01494e2.cif
_cod_data_source_block PrPr---TNP
_cod_database_code 7229329
_shelx_shelxl_version_number 2014/7
_shelx_space_group_comment
;
The symmetry employed for this shelxl refinement is uniquely defined
by the following loop, which should always be used as a source of
symmetry information in preference to the above space-group names.
They are only intended as comments.
;

loop_
_space_group_symop_operation_xyz
'x, y, z'
'-x, -y, -z'

loop_
_atom_site_label
_atom_site_type_symbol
_atom_site_fract_x
_atom_site_fract_y
_atom_site_fract_z
_atom_site_U_iso_or_equiv
_atom_site_adp_type
_atom_site_occupancy
_atom_site_site_symmetry_order
_atom_site_calc_flag
_atom_site_refinement_flags_posn
_atom_site_refinement_flags_adp
O001 O 0.9734(3) 0.5054(2) 0.74464(9) 0.0644(6) Uani 1 1 d . .
H001 H 1.0035 0.4560 0.7172 0.097 Uiso 1 1 calc R U
N002 N 0.3202(3) 0.6318(3) 0.39686(9) 0.0473(6) Uani 1 1 d . .
O3 O 0.8490(3) 0.7212(2) 0.80640(10) 0.0752(7) Uani 1 1 d . .
O004 O 0.7274(3) 0.6630(3) 0.89122(11) 0.0792(7) Uani 1 1 d . .
N005 N 0.3103(3) 0.5404(3) 0.44804(9) 0.0519(6) Uani 1 1 d . .
H005 H 0.3690 0.4450 0.4519 0.062 Uiso 1 1 calc R U
N1 N 1.0719(3) 0.1718(3) 0.73952(12) 0.0559(7) Uani 1 1 d . .
N3 N 0.8079(3) 0.6252(3) 0.84732(12) 0.0558(6) Uani 1 1 d . .
O008 O 1.1156(4) 0.0292(3) 0.74460(11) 0.0890(8) Uani 1 1 d . .
O009 O 0.7673(4) 0.1384(3) 0.98151(10) 0.0936(9) Uani 1 1 d . .
O2 O 0.8917(4) -0.0572(3) 0.93629(11) 0.0925(8) Uani 1 1 d . .
N2 N 0.8422(4) 0.0835(4) 0.93924(12) 0.0681(8) Uani 1 1 d . .
C00C C 0.5498(3) 0.6773(3) 0.19848(10) 0.0360(6) Uani 1 1 d . .
C00D C 0.6323(3) 0.6073(3) 0.14948(11) 0.0407(6) Uani 1 1 d . .
C00E C 0.5012(3) 0.8441(3) 0.19403(11) 0.0398(6) Uani 1 1 d . .
C00F C 0.2071(4) 0.5992(3) 0.49370(11) 0.0427(7) Uani 1 1 d . .
C00G C 0.5145(3) 0.5814(3) 0.25139(11) 0.0377(6) Uani 1 1 d . .
O1 O 1.0960(4) 0.2546(3) 0.69580(11) 0.0994(10) Uani 1 1 d . .
C00I C 0.4156(4) 0.9106(3) 0.24177(12) 0.0465(7) Uani 1 1 d . .
H00I H 0.3808 1.0198 0.2392 0.056 Uiso 1 1 calc R U
C00J C -0.0015(4) 0.7114(3) 0.58743(11) 0.0492(7) Uani 1 1 d . .
C00K C 0.6792(4) 0.4397(3) 0.15312(12) 0.0465(7) Uani 1 1 d . .
C00L C 0.6667(4) 0.7027(4) 0.09732(11) 0.0465(7) Uani 1 1 d . .
C00M C 0.0941(4) 0.7475(3) 0.48768(11) 0.0496(7) Uani 1 1 d . .
H00M H 0.0891 0.8093 0.4522 0.059 Uiso 1 1 calc R U
C00N C 0.4323(3) 0.6553(3) 0.29885(11) 0.0404(6) Uani 1 1 d . .
C00O C 0.4026(4) 0.5634(3) 0.35461(11) 0.0482(7) Uani 1 1 d . .
H00O H 0.4435 0.4549 0.3596 0.058 Uiso 1 1 calc R U
C00P C 0.3819(4) 0.8188(3) 0.29222(11) 0.0454(7) Uani 1 1 d . .
H00P H 0.3234 0.8670 0.3232 0.054 Uiso 1 1 calc R U
C00Q C 0.8597(4) 0.4561(3) 0.84227(12) 0.0446(7) Uani 1 1 d . .
C00R C -0.0088(4) 0.8011(3) 0.53419(12) 0.0534(8) Uani 1 1 d . .
H00R H -0.0849 0.8992 0.5300 0.064 Uiso 1 1 calc R U
C00S C 0.8746(4) 0.1944(3) 0.88778(12) 0.0484(7) Uani 1 1 d . .
C00T C 0.9876(4) 0.2404(3) 0.79093(12) 0.0449(7) Uani 1 1 d . .
C00U C 0.9410(3) 0.4054(3) 0.79088(12) 0.0436(7) Uani 1 1 d . .
C00V C 0.5385(4) 0.9368(3) 0.14058(12) 0.0501(7) Uani 1 1 d . .
H00V H 0.5068 1.0463 0.1375 0.060 Uiso 1 1 calc R U
C00W C 0.8250(4) 0.3531(3) 0.89032(12) 0.0483(7) Uani 1 1 d . .
H00W H 0.7692 0.3902 0.9237 0.058 Uiso 1 1 calc R U
C00X C 0.9548(4) 0.1365(3) 0.83871(12) 0.0491(7) Uani 1 1 d . .
H00X H 0.9865 0.0279 0.8380 0.059 Uiso 1 1 calc R U
C00Y C 0.2132(4) 0.5086(3) 0.54694(11) 0.0489(7) Uani 1 1 d . .
H00Y H 0.2878 0.4097 0.5510 0.059 Uiso 1 1 calc R U
N00Z N -0.2021(5) 0.8151(3) 0.67300(12) 0.0840(10) Uani 1 1 d . .
C010 C 0.5630(4) 0.4130(3) 0.25249(12) 0.0491(7) Uani 1 1 d . .
H010 H 0.5398 0.3480 0.2863 0.059 Uiso 1 1 calc R U
C011 C 0.6179(4) 0.8702(4) 0.09477(12) 0.0545(8) Uani 1 1 d . .
H011 H 0.6416 0.9344 0.0607 0.065 Uiso 1 1 calc R U
C012 C 0.6404(4) 0.3460(3) 0.20648(12) 0.0514(7) Uani 1 1 d . .
H012 H 0.6695 0.2363 0.2093 0.062 Uiso 1 1 calc R U
C013 C 0.1106(4) 0.5630(3) 0.59366(12) 0.0513(7) Uani 1 1 d . .
H013 H 0.1157 0.5016 0.6292 0.062 Uiso 1 1 calc R U
C014 C -0.1126(5) 0.7691(4) 0.63538(13) 0.0612(8) Uani 1 1 d . .
N015 N 0.4886(5) 0.1911(4) 0.45263(15) 0.0889(10) Uani 1 1 d . .
C016 C 0.7594(4) 0.3741(4) 0.10462(13) 0.0589(8) Uani 1 1 d . .
H016 H 0.7911 0.2648 0.1065 0.071 Uiso 1 1 calc R U
C017 C 0.7464(4) 0.6296(4) 0.05001(12) 0.0614(9) Uani 1 1 d . .
H017 H 0.7683 0.6913 0.0153 0.074 Uiso 1 1 calc R U
C018 C 0.7928(5) 0.4679(5) 0.05403(13) 0.0675(9) Uani 1 1 d . .
H018 H 0.8473 0.4215 0.0222 0.081 Uiso 1 1 calc R U
C019 C 0.5599(5) 0.0947(5) 0.42778(16) 0.0708(10) Uani 1 1 d . .
C01A C 0.6537(7) -0.0299(6) 0.3968(2) 0.1204(17) Uani 1 1 d . .
H01A H 0.6727 0.0107 0.3572 0.181 Uiso 1 1 calc R U
H01B H 0.5761 -0.1136 0.4002 0.181 Uiso 1 1 calc R U
H01C H 0.7752 -0.0703 0.4122 0.181 Uiso 1 1 calc R U

loop_
_atom_site_aniso_label
_atom_site_aniso_U_11
_atom_site_aniso_U_22
_atom_site_aniso_U_33
_atom_site_aniso_U_23
_atom_site_aniso_U_13
_atom_site_aniso_U_12
O001 0.0771(14) 0.0613(14) 0.0509(13) -0.0008(11) 0.0107(11) -0.0101(12)
N002 0.0502(13) 0.0547(15) 0.0348(13) -0.0033(11) 0.0026(11) -0.0050(11)
O3 0.0982(17) 0.0460(13) 0.0748(16) 0.0046(12) -0.0038(14) -0.0002(12)
O004 0.0877(16) 0.0709(16) 0.0774(17) -0.0267(13) 0.0086(14) 0.0031(13)
N005 0.0648(15) 0.0488(14) 0.0363(13) 0.0003(11) 0.0070(11) 0.0014(12)
N1 0.0497(14) 0.0550(17) 0.0627(18) -0.0124(15) 0.0027(13) -0.0050(13)
N3 0.0546(15) 0.0499(16) 0.0619(18) -0.0078(14) -0.0093(13) -0.0002(12)
O008 0.118(2) 0.0569(16) 0.0872(18) -0.0191(14) 0.0151(15) 0.0017(14)
O009 0.139(2) 0.0948(19) 0.0466(14) 0.0053(14) 0.0052(15) -0.0315(17)
O2 0.127(2) 0.0607(16) 0.0838(19) 0.0191(14) -0.0080(16) -0.0171(16)
N2 0.0799(19) 0.074(2) 0.0521(18) 0.0098(17) -0.0151(15) -0.0254(17)
C00C 0.0276(12) 0.0443(16) 0.0361(14) -0.0057(12) -0.0012(10) -0.0045(11)
C00D 0.0312(13) 0.0511(17) 0.0401(15) -0.0084(13) 0.0023(11) -0.0071(12)
C00E 0.0346(13) 0.0436(16) 0.0408(15) -0.0039(13) -0.0013(11) -0.0057(11)
C00F 0.0456(15) 0.0484(17) 0.0342(15) -0.0058(13) 0.0060(12) -0.0106(13)
C00G 0.0355(13) 0.0401(15) 0.0369(14) -0.0057(12) 0.0011(11) -0.0041(11)
O1 0.149(3) 0.0722(17) 0.0609(16) 0.0013(14) 0.0368(16) 0.0056(17)
C00I 0.0469(15) 0.0402(16) 0.0509(17) -0.0061(14) 0.0003(13) -0.0025(12)
C00J 0.0597(17) 0.0483(17) 0.0388(16) -0.0068(14) 0.0081(13) -0.0100(14)
C00K 0.0387(14) 0.0547(19) 0.0480(17) -0.0162(14) 0.0011(12) -0.0061(13)
C00L 0.0412(14) 0.062(2) 0.0366(15) -0.0070(14) 0.0023(12) -0.0102(14)
C00M 0.0584(17) 0.0484(17) 0.0377(16) 0.0025(13) 0.0069(13) -0.0062(14)
C00N 0.0381(14) 0.0457(16) 0.0376(15) -0.0077(13) -0.0004(11) -0.0054(12)
C00O 0.0507(16) 0.0495(17) 0.0430(16) -0.0088(14) 0.0029(13) -0.0024(13)
C00P 0.0495(16) 0.0448(17) 0.0427(16) -0.0122(13) 0.0027(13) -0.0058(13)
C00Q 0.0404(14) 0.0412(16) 0.0530(18) -0.0060(14) -0.0080(13) -0.0057(12)
C00R 0.0615(18) 0.0456(17) 0.0484(18) -0.0025(14) 0.0115(14) -0.0027(14)
C00S 0.0493(16) 0.0530(19) 0.0438(17) 0.0056(14) -0.0097(13) -0.0175(14)
C00T 0.0379(14) 0.0465(17) 0.0512(17) -0.0080(14) -0.0046(12) -0.0058(12)
C00U 0.0350(13) 0.0496(18) 0.0447(16) 0.0032(14) -0.0024(12) -0.0096(12)
C00V 0.0482(16) 0.0466(17) 0.0529(18) 0.0019(14) -0.0012(14) -0.0060(13)
C00W 0.0456(15) 0.0556(19) 0.0455(17) -0.0058(14) -0.0062(13) -0.0116(14)
C00X 0.0457(15) 0.0454(17) 0.0562(19) -0.0013(15) -0.0093(14) -0.0080(13)
C00Y 0.0553(17) 0.0462(17) 0.0421(16) -0.0016(14) 0.0032(13) -0.0036(13)
N00Z 0.117(2) 0.0684(19) 0.0566(18) -0.0095(15) 0.0287(17) 0.0034(18)
C010 0.0599(17) 0.0413(17) 0.0438(16) -0.0009(13) 0.0053(14) -0.0078(14)
C011 0.0501(16) 0.066(2) 0.0434(17) 0.0087(15) 0.0022(13) -0.0108(15)
C012 0.0570(17) 0.0428(17) 0.0541(18) -0.0136(14) 0.0074(14) -0.0047(13)
C013 0.0632(18) 0.0520(18) 0.0365(15) 0.0005(13) 0.0072(13) -0.0113(15)
C014 0.080(2) 0.0515(19) 0.0479(18) -0.0046(15) 0.0144(17) -0.0073(17)
N015 0.083(2) 0.071(2) 0.112(3) -0.024(2) 0.0003(19) -0.0020(17)
C016 0.0595(18) 0.062(2) 0.058(2) -0.0237(17) 0.0096(15) -0.0105(16)
C017 0.0619(19) 0.085(3) 0.0368(17) -0.0089(17) 0.0063(14) -0.0140(18)
C018 0.068(2) 0.090(3) 0.0484(19) -0.0300(19) 0.0140(16) -0.0159(19)
C019 0.069(2) 0.065(2) 0.079(3) -0.013(2) -0.0165(19) -0.0008(18)
C01A 0.120(4) 0.116(4) 0.130(4) -0.070(3) -0.026(3) 0.030(3)

loop_
_atom_type_symbol
_atom_type_description
_atom_type_scat_dispersion_real
_atom_type_scat_dispersion_imag
_atom_type_scat_source
C C 0.0033 0.0016 'International Tables Vol C Tables 4.2.6.8 and 6.1.1.4'
H H 0.0000 0.0000 'International Tables Vol C Tables 4.2.6.8 and 6.1.1.4'
N N 0.0061 0.0033 'International Tables Vol C Tables 4.2.6.8 and 6.1.1.4'
O O 0.0106 0.0060 'International Tables Vol C Tables 4.2.6.8 and 6.1.1.4'

loop_
_geom_angle_atom_site_label_1
_geom_angle_atom_site_label_2
_geom_angle_atom_site_label_3
_geom_angle
C00U O001 H001 109.5
C00O N002 N005 116.6(2)
N002 N005 C00F 120.2(2)
N002 N005 H005 119.9
C00F N005 H005 119.9
O1 N1 O008 122.9(3)
O1 N1 C00T 120.5(3)
O008 N1 C00T 116.6(3)
O004 N3 O3 123.4(3)
O004 N3 C00Q 118.5(3)
O3 N3 C00Q 118.1(3)
O009 N2 O2 124.9(3)
O009 N2 C00S 117.6(3)
O2 N2 C00S 117.5(3)
C00E C00C C00D 119.1(2)
C00E C00C C00G 120.1(2)
C00D C00C C00G 120.7(2)
C00L C00D C00K 119.8(2)
C00L C00D C00C 120.5(2)
C00K C00D C00C 119.7(2)
C00I C00E C00C 118.5(2)
C00I C00E C00V 122.6(3)
C00C C00E C00V 118.8(2)
N005 C00F C00Y 119.1(3)
N005 C00F C00M 121.5(2)
C00Y C00F C00M 119.4(2)
C00N C00G C00C 119.0(2)
C00N C00G C010 123.8(2)
C00C C00G C010 117.2(2)
C00P C00I C00E 121.2(3)
C00P C00I H00I 119.4
C00E C00I H00I 119.4
C00R C00J C013 119.6(2)
C00R C00J C014 119.9(3)
C013 C00J C014 120.4(3)
C016 C00K C00D 118.6(3)
C016 C00K C012 122.9(3)
C00D C00K C012 118.5(2)
C017 C00L C00D 118.8(3)
C017 C00L C011 122.4(3)
C00D C00L C011 118.7(2)
C00R C00M C00F 119.7(3)
C00R C00M H00M 120.2
C00F C00M H00M 120.2
C00P C00N C00G 119.0(2)
C00P C00N C00O 119.9(2)
C00G C00N C00O 121.1(2)
N002 C00O C00N 120.3(3)
N002 C00O H00O 119.9
C00N C00O H00O 119.9
C00I C00P C00N 122.1(2)
C00I C00P H00P 119.0
C00N C00P H00P 119.0
C00W C00Q C00U 122.8(3)
C00W C00Q N3 116.3(3)
C00U C00Q N3 120.8(3)
C00M C00R C00J 120.9(3)
C00M C00R H00R 119.5
C00J C00R H00R 119.5
C00W C00S C00X 122.0(3)
C00W C00S N2 118.7(3)
C00X C00S N2 119.3(3)
C00X C00T C00U 121.6(3)
C00X C00T N1 116.9(3)
C00U C00T N1 121.6(3)
O001 C00U C00Q 122.5(3)
O001 C00U C00T 121.3(3)
C00Q C00U C00T 116.2(2)
C011 C00V C00E 121.7(3)
C011 C00V H00V 119.1
C00E C00V H00V 119.1
C00S C00W C00Q 118.2(3)
C00S C00W H00W 120.9
C00Q C00W H00W 120.9
C00T C00X C00S 119.2(3)
C00T C00X H00X 120.4
C00S C00X H00X 120.4
C013 C00Y C00F 120.8(3)
C013 C00Y H00Y 119.6
C00F C00Y H00Y 119.6
C012 C010 C00G 122.5(3)
C012 C010 H010 118.8
C00G C010 H010 118.8
C00V C011 C00L 121.1(3)
C00V C011 H011 119.4
C00L C011 H011 119.4
C010 C012 C00K 121.4(3)
C010 C012 H012 119.3
C00K C012 H012 119.3
C00Y C013 C00J 119.5(3)
C00Y C013 H013 120.2
C00J C013 H013 120.2
N00Z C014 C00J 179.3(4)
C018 C016 C00K 121.2(3)
C018 C016 H016 119.4
C00K C016 H016 119.4
C018 C017 C00L 120.9(3)
C018 C017 H017 119.5
C00L C017 H017 119.5
C016 C018 C017 120.6(3)
C016 C018 H018 119.7
C017 C018 H018 119.7
N015 C019 C01A 178.9(4)
C019 C01A H01A 109.5
C019 C01A H01B 109.5
H01A C01A H01B 109.5
C019 C01A H01C 109.5
H01A C01A H01C 109.5
H01B C01A H01C 109.5

loop_
_geom_bond_atom_site_label_1
_geom_bond_atom_site_label_2
_geom_bond_distance
O001 C00U 1.323(3)
O001 H001 0.8200
N002 C00O 1.285(3)
N002 N005 1.353(3)
O3 N3 1.230(3)
O004 N3 1.205(3)
N005 C00F 1.368(3)
N005 H005 0.8600
N1 O1 1.188(3)
N1 O008 1.212(3)
N1 C00T 1.470(4)
N3 C00Q 1.466(4)
O009 N2 1.214(3)
O2 N2 1.219(3)
N2 C00S 1.465(4)
C00C C00E 1.417(3)
C00C C00D 1.424(3)
C00C C00G 1.428(3)
C00D C00L 1.411(4)
C00D C00K 1.423(4)
C00E C00I 1.391(3)
C00E C00V 1.427(3)
C00F C00Y 1.387(4)
C00F C00M 1.399(4)
C00G C00N 1.409(3)
C00G C010 1.436(4)
C00I C00P 1.363(4)
C00I H00I 0.9300
C00J C00R 1.384(4)
C00J C013 1.397(4)
C00J C014 1.432(4)
C00K C016 1.391(4)
C00K C012 1.432(4)
C00L C017 1.398(4)
C00L C011 1.426(4)
C00M C00R 1.366(3)
C00M H00M 0.9300
C00N C00P 1.390(4)
C00N C00O 1.458(4)
C00O H00O 0.9300
C00P H00P 0.9300
C00Q C00W 1.372(4)
C00Q C00U 1.399(4)
C00R H00R 0.9300
C00S C00W 1.367(4)
C00S C00X 1.374(4)
C00T C00X 1.369(4)
C00T C00U 1.409(4)
C00V C011 1.340(4)
C00V H00V 0.9300
C00W H00W 0.9300
C00X H00X 0.9300
C00Y C013 1.372(4)
C00Y H00Y 0.9300
N00Z C014 1.133(3)
C010 C012 1.342(4)
C010 H010 0.9300
C011 H011 0.9300
C012 H012 0.9300
C013 H013 0.9300
N015 C019 1.118(4)
C016 C018 1.373(4)
C016 H016 0.9300
C017 C018 1.373(4)
C017 H017 0.9300
C018 H018 0.9300
C019 C01A 1.434(5)
C01A H01A 0.9600
C01A H01B 0.9600
C01A H01C 0.9600
